data_4512178
loop_
_publ_author_name
'Manner, Virginia W.'
'Tappan, Bryce C.'
'Scott, Brian L.'
'Preston, Daniel N.'
'Brown, Geoffrey W.'

_publ_section_title
;
 Crystal Structure, Packing Analysis, and Structural-Sensitivity
 Correlations of Erythritol Tetranitrate
;
_journal_issue 11
_journal_name_full 'Crystal Growth &amp; Design'
_journal_page_first 6154
_journal_paper_doi 10.1021/cg501362b
_journal_volume 14
_journal_year 2014
_chemical_formula_sum 'C4 H6 N4 O12'
_chemical_formula_weight 302.13
_chemical_name_systematic
; 
 ? 
;
_space_group_IT_number 14
_symmetry_cell_setting monoclinic
_symmetry_space_group_name_Hall '-P 2ybc'
_symmetry_space_group_name_H-M 'P 1 21/c 1'
_atom_sites_solution_hydrogens geom
_atom_sites_solution_primary direct
_atom_sites_solution_secondary difmap
_audit_creation_method SHELXL-97
_cell_angle_alpha 90.00
_cell_angle_beta 116.161(3)
_cell_angle_gamma 90.00
_cell_formula_units_Z 4
_cell_length_a 15.893(6)
_cell_length_b 5.1595(19)
_cell_length_c 14.731(5)
_cell_measurement_temperature 140(1)
_cell_volume 1084.2(7)
_computing_cell_refinement 'SAINT+, v. 7.66a (Bruker AXS, 2009)'
_computing_data_collection 'APEX II, v. 7.0 (Bruker AXS, 2009)'
_computing_data_reduction 'SAINT+, v. 7.66a (Bruker AXS, 2009)'
_computing_molecular_graphics 'SHELXTL, v. 6.14, (Bruker AXS, 2000)'
_computing_publication_material 'SHELXTL, v. 6.14, (Bruker AXS, 2000)'
_computing_structure_refinement 'SHELXL-97 (Sheldrick, 1997)'
_computing_structure_solution 'SHELXS-97 (Sheldrick, 1990)'
_diffrn_ambient_temperature 140(1)
_diffrn_measured_fraction_theta_full 0.999
_diffrn_measured_fraction_theta_max 0.953
_diffrn_measurement_device_type 'Bruker D8 with APEXII CCD'
_diffrn_measurement_method '\w scans'
_diffrn_radiation_monochromator graphite
_diffrn_radiation_source 'fine-focus sealed tube'
_diffrn_radiation_type MoK\a
_diffrn_radiation_wavelength 0.71073
_diffrn_reflns_av_R_equivalents 0.0375
_diffrn_reflns_av_sigmaI/netI 0.0298
_diffrn_reflns_limit_h_max 21
_diffrn_reflns_limit_h_min -20
_diffrn_reflns_limit_k_max 6
_diffrn_reflns_limit_k_min -6
_diffrn_reflns_limit_l_max 19
_diffrn_reflns_limit_l_min -19
_diffrn_reflns_number 10239
_diffrn_reflns_theta_full 25.00
_diffrn_reflns_theta_max 28.11
_diffrn_reflns_theta_min 2.77
_diffrn_standards_decay_% 0
_diffrn_standards_interval_count 0
_diffrn_standards_interval_time 0
_diffrn_standards_number 0
_exptl_absorpt_coefficient_mu 0.191
_exptl_absorpt_correction_T_max 0.9737
_exptl_absorpt_correction_T_min 0.9628
_exptl_absorpt_correction_type multi-scan
_exptl_absorpt_process_details 'SADABS v. 2.03 (Sheldrick, 2008)'
_exptl_crystal_colour colorless
_exptl_crystal_density_diffrn 1.851
_exptl_crystal_density_method 'not measured'
_exptl_crystal_description block
_exptl_crystal_F_000 616
_exptl_crystal_size_max 0.20
_exptl_crystal_size_mid 0.16
_exptl_crystal_size_min 0.14
_refine_diff_density_max 0.529
_refine_diff_density_min -0.315
_refine_diff_density_rms 0.064
_refine_ls_extinction_method none
_refine_ls_goodness_of_fit_ref 1.210
_refine_ls_hydrogen_treatment constr
_refine_ls_matrix_type full
_refine_ls_number_parameters 181
_refine_ls_number_reflns 2521
_refine_ls_number_restraints 0
_refine_ls_restrained_S_all 1.210
_refine_ls_R_factor_all 0.0426
_refine_ls_R_factor_gt 0.0357
_refine_ls_shift/su_max 0.001
_refine_ls_shift/su_mean 0.000
_refine_ls_structure_factor_coef Fsqd
_refine_ls_weighting_details 'calc w=1/[\s^2^(Fo^2^)+(0.0574P)^2^+0.0000P] where P=(Fo^2^+2Fc^2^)/3'
_refine_ls_weighting_scheme calc
_refine_ls_wR_factor_gt 0.0965
_refine_ls_wR_factor_ref 0.1026
_reflns_number_gt 2141
_reflns_number_total 2521
_reflns_threshold_expression >2sigma(I)
_cod_data_source_file cg501362b_si_001.cif
_cod_data_source_block apx1740a
_cod_depositor_comments 'Adding full bibliography for 4512178.cif.'
_cod_original_sg_symbol_H-M 'P 21/c'
_cod_database_code 4512178

loop_
_symmetry_equiv_pos_as_xyz
'x, y, z'
'-x, y+1/2, -z+1/2'
'-x, -y, -z'
'x, -y-1/2, z-1/2'

loop_
_atom_site_label
_atom_site_type_symbol
_atom_site_fract_x
_atom_site_fract_y
_atom_site_fract_z
_atom_site_U_iso_or_equiv
_atom_site_adp_type
_atom_site_occupancy
_atom_site_symmetry_multiplicity
_atom_site_calc_flag
_atom_site_refinement_flags
N1 N 0.32278(7) 0.7322(2) 0.86523(8) 0.0202(2) Uani 1 1 d .
N2 N 0.41133(7) 1.1061(2) 1.19931(7) 0.0225(2) Uani 1 1 d .
N4 N 0.08919(7) 0.4250(2) 0.28509(7) 0.0233(3) Uani 1 1 d .
N3 N 0.17888(7) 0.75890(19) 0.03469(7) 0.0195(2) Uani 1 1 d .
O1 O 0.41186(6) 0.75670(15) 0.95047(6) 0.0184(2) Uani 1 1 d .
O2 O 0.28571(7) 0.92690(18) 0.82046(7) 0.0298(2) Uani 1 1 d .
O3 O 0.29706(7) 0.51288(17) 0.85040(7) 0.0259(2) Uani 1 1 d .
O4 O 0.43712(6) 0.99978(16) 1.12803(6) 0.0208(2) Uani 1 1 d .
O5 O 0.37026(6) 1.30842(19) 1.18044(6) 0.0264(2) Uani 1 1 d .
O6 O 0.43557(7) 0.9719(2) 1.27381(7) 0.0344(3) Uani 1 1 d .
O7 O 0.08972(6) 0.74007(15) 0.03522(6) 0.0183(2) Uani 1 1 d .
O8 O 0.21040(6) 0.57041(18) 0.01412(7) 0.0272(2) Uani 1 1 d .
O9 O 0.21026(7) 0.97425(17) 0.05554(7) 0.0272(2) Uani 1 1 d .
O10 O 0.06316(6) 0.51841(16) 0.18730(6) 0.0199(2) Uani 1 1 d .
O11 O 0.12606(7) 0.21768(19) 0.30735(7) 0.0296(2) Uani 1 1 d .
O12 O 0.06963(7) 0.5751(2) 0.33555(7) 0.0349(3) Uani 1 1 d .
C1 C 0.44648(8) 1.0199(2) 0.97315(9) 0.0160(3) Uani 1 1 d .
H1 H 0.4293 1.1163 0.9101 0.019 Uiso 1 1 calc R
C2 C 0.40689(8) 1.1548(2) 1.03716(8) 0.0175(3) Uani 1 1 d .
H2A H 0.4311 1.3300 1.0534 0.021 Uiso 1 1 calc R
H2B H 0.3390 1.1620 1.0019 0.021 Uiso 1 1 calc R
C3 C 0.05339(8) 0.4790(2) 0.02471(9) 0.0159(3) Uani 1 1 d .
H3 H 0.0712 0.3792 -0.0207 0.019 Uiso 1 1 calc R
C4 C 0.09166(8) 0.3497(2) 0.12736(8) 0.0173(2) Uani 1 1 d .
H4A H 0.0653 0.1777 0.1223 0.021 Uiso 1 1 calc R
H4B H 0.1594 0.3358 0.1567 0.021 Uiso 1 1 calc R

loop_
_atom_site_aniso_label
_atom_site_aniso_U_11
_atom_site_aniso_U_22
_atom_site_aniso_U_33
_atom_site_aniso_U_23
_atom_site_aniso_U_13
_atom_site_aniso_U_12
N1 0.0185(5) 0.0263(6) 0.0165(5) -0.0005(4) 0.0085(4) -0.0015(4)
N2 0.0213(5) 0.0359(6) 0.0146(5) 0.0004(4) 0.0117(4) 0.0002(5)
N4 0.0213(5) 0.0395(7) 0.0100(5) 0.0010(4) 0.0076(4) 0.0033(5)
N3 0.0188(5) 0.0258(6) 0.0151(5) 0.0004(4) 0.0086(4) -0.0021(4)
O1 0.0195(4) 0.0199(5) 0.0139(4) -0.0001(3) 0.0056(4) -0.0017(3)
O2 0.0251(5) 0.0288(5) 0.0258(5) 0.0052(4) 0.0024(4) 0.0016(4)
O3 0.0270(5) 0.0249(5) 0.0261(5) -0.0049(4) 0.0119(4) -0.0072(4)
O4 0.0280(5) 0.0264(5) 0.0136(4) 0.0043(3) 0.0143(4) 0.0052(3)
O5 0.0273(5) 0.0339(5) 0.0215(5) -0.0029(4) 0.0140(4) 0.0043(4)
O6 0.0359(6) 0.0555(7) 0.0182(5) 0.0146(4) 0.0178(4) 0.0102(5)
O7 0.0194(4) 0.0201(5) 0.0190(4) -0.0018(3) 0.0119(4) -0.0023(3)
O8 0.0256(5) 0.0292(5) 0.0332(5) -0.0017(4) 0.0187(4) 0.0019(4)
O9 0.0275(5) 0.0276(5) 0.0289(5) -0.0038(4) 0.0146(4) -0.0090(4)
O10 0.0268(5) 0.0261(5) 0.0096(4) -0.0006(3) 0.0107(4) 0.0041(3)
O11 0.0293(5) 0.0419(6) 0.0193(5) 0.0098(4) 0.0121(4) 0.0114(4)
O12 0.0367(6) 0.0558(7) 0.0151(5) -0.0078(4) 0.0140(4) 0.0104(5)
C1 0.0195(6) 0.0173(6) 0.0123(5) 0.0006(4) 0.0080(5) -0.0019(4)
C2 0.0215(6) 0.0212(6) 0.0123(5) 0.0038(4) 0.0097(5) 0.0018(5)
C3 0.0193(6) 0.0183(6) 0.0123(5) -0.0024(4) 0.0091(5) -0.0016(4)
C4 0.0210(6) 0.0213(6) 0.0126(5) -0.0019(4) 0.0102(5) 0.0017(5)

loop_
_atom_type_symbol
_atom_type_description
_atom_type_scat_dispersion_real
_atom_type_scat_dispersion_imag
_atom_type_scat_source
C C 0.0033 0.0016 'International Tables Vol C Tables 4.2.6.8 and 6.1.1.4'
H H 0.0000 0.0000 'International Tables Vol C Tables 4.2.6.8 and 6.1.1.4'
N N 0.0061 0.0033 'International Tables Vol C Tables 4.2.6.8 and 6.1.1.4'
O O 0.0106 0.0060 'International Tables Vol C Tables 4.2.6.8 and 6.1.1.4'

loop_
_geom_angle_atom_site_label_1
_geom_angle_atom_site_label_2
_geom_angle_atom_site_label_3
_geom_angle
_geom_angle_site_symmetry_3
O3 N1 O2 130.35(11) .
O3 N1 O1 111.93(9) .
O2 N1 O1 117.72(10) .
O5 N2 O6 129.30(11) .
O5 N2 O4 118.59(9) .
O6 N2 O4 112.10(10) .
O11 N4 O12 129.43(11) .
O11 N4 O10 118.59(10) .
O12 N4 O10 111.98(11) .
O8 N3 O9 130.23(11) .
O8 N3 O7 118.44(9) .
O9 N3 O7 111.33(9) .
N1 O1 C1 114.54(8) .
N2 O4 C2 112.98(9) .
N3 O7 C3 114.47(8) .
N4 O10 C4 113.04(9) .
O1 C1 C2 110.79(9) .
O1 C1 C1 102.37(11) 3_677
C2 C1 C1 114.16(12) 3_677
O4 C2 C1 105.21(9) .
O7 C3 C4 109.75(9) .
O7 C3 C3 102.98(11) 3_565
C4 C3 C3 114.10(12) 3_565
O10 C4 C3 104.38(9) .

loop_
_geom_bond_atom_site_label_1
_geom_bond_atom_site_label_2
_geom_bond_distance
_geom_bond_site_symmetry_2
N1 O3 1.1902(13) .
N1 O2 1.2035(14) .
N1 O1 1.4246(13) .
N2 O5 1.1971(15) .
N2 O6 1.2080(14) .
N2 O4 1.3968(13) .
N4 O11 1.1938(15) .
N4 O12 1.2052(14) .
N4 O10 1.3976(13) .
N3 O8 1.1927(14) .
N3 O9 1.2010(13) .
N3 O7 1.4237(14) .
O1 C1 1.4481(14) .
O4 C2 1.4476(14) .
O7 C3 1.4466(14) .
O10 C4 1.4475(14) .
C1 C2 1.5142(16) .
C1 C1 1.541(2) 3_677
C3 C4 1.5135(16) .
C3 C3 1.539(2) 3_565
